data_4034620
loop_
_publ_author_name
'Mart\'inez Su\'arez, Jaime F'
'Caram, Jos\'e A'
'Echeverr\'ia, Gustavo A'
'Piro, Oscar E.'
'Gennaro, Ana M.'
'Mir\'ifico, Mar\'ia V'

_publ_section_title
;
 Electrosynthesis of N-Methylisatin.
;
_journal_issue 11
_journal_name_full 'The Journal of organic chemistry'
_journal_page_first 6879
_journal_page_last 6885
_journal_paper_doi 10.1021/acs.joc.9b00690
_journal_volume 84
_journal_year 2019
_chemical_formula_sum 'C9 H7 N O2'
_chemical_formula_weight 161.16
_chemical_name_common N-methylisatin
_chemical_name_systematic 1-methylindole-2,3-dione
_space_group_crystal_system monoclinic
_space_group_IT_number 14
_space_group_name_Hall '-P 2ybc'
_space_group_name_H-M_alt 'P 1 21/c 1'
_atom_sites_solution_hydrogens difmap
_atom_sites_solution_primary direct
_atom_sites_solution_secondary difmap
_audit_creation_method SHELXL-2014/7
_cell_angle_alpha 90
_cell_angle_beta 103.2625(19)
_cell_angle_gamma 90
_cell_formula_units_Z 8
_cell_length_a 8.33461(16)
_cell_length_b 10.7980(2)
_cell_length_c 17.6151(3)
_cell_measurement_reflns_used 5839
_cell_measurement_temperature 297(2)
_cell_measurement_theta_max 72.1360
_cell_measurement_theta_min 4.1260
_cell_volume 1543.03(5)
_computing_cell_refinement
;
CrysAlisPro, Agilent Technologies,
Version 1.171.37.31 (release 14-01-2014 CrysAlis171 .NET)
(compiled Jan 14 2014,18:38:05)
;
_computing_data_collection
;
CrysAlisPro, Agilent Technologies,
Version 1.171.37.31 (release 14-01-2014 CrysAlis171 .NET)
(compiled Jan 14 2014,18:38:05)
;
_computing_data_reduction
;
CrysAlisPro, Agilent Technologies,
Version 1.171.37.31 (release 14-01-2014 CrysAlis171 .NET)
(compiled Jan 14 2014,18:38:05)
;
_computing_molecular_graphics 'ORTEP-3 (Farrugia, 1997)'
_computing_publication_material 'SHELXL-2014/7 (Sheldrick, 2014)'
_computing_structure_refinement 'SHELXL-2014/7 (Sheldrick, 2014)'
_computing_structure_solution 'SHELXS (Sheldrick, 2008)'
_diffrn_ambient_temperature 297(2)
_diffrn_detector 'CCD plate'
_diffrn_detector_area_resol_mean 16.0604
_diffrn_detector_type Eos
_diffrn_measured_fraction_theta_full 1.000
_diffrn_measured_fraction_theta_max 0.998
_diffrn_measurement_device 'four-circle diffractometer'
_diffrn_measurement_device_type 'Xcalibur, Eos, Gemini'
_diffrn_radiation_monochromator graphite
_diffrn_radiation_probe x-ray
_diffrn_radiation_type 'Cu K\a'
_diffrn_radiation_wavelength 1.54184
_diffrn_reflns_av_R_equivalents 0.0271
_diffrn_reflns_av_unetI/netI 0.0174
_diffrn_reflns_Laue_measured_fraction_full 1.000
_diffrn_reflns_Laue_measured_fraction_max 0.998
_diffrn_reflns_limit_h_max 10
_diffrn_reflns_limit_h_min -10
_diffrn_reflns_limit_k_max 12
_diffrn_reflns_limit_k_min -13
_diffrn_reflns_limit_l_max 21
_diffrn_reflns_limit_l_min -19
_diffrn_reflns_number 15172
_diffrn_reflns_point_group_measured_fraction_full 1.000
_diffrn_reflns_point_group_measured_fraction_max 0.998
_diffrn_reflns_theta_full 67.684
_diffrn_reflns_theta_max 70.995
_diffrn_reflns_theta_min 4.840
_diffrn_source 'Enhance (Cu) X-ray Source'
_exptl_absorpt_coefficient_mu 0.827
_exptl_absorpt_correction_T_max 1.00000
_exptl_absorpt_correction_T_min 0.85289
_exptl_absorpt_correction_type multi-scan
_exptl_absorpt_process_details
;
CrysAlisPro, Agilent Technologies,
Version 1.171.37.31 (release 14-01-2014 CrysAlis171 .NET)
(compiled Jan 14 2014,18:38:05)
Empirical absorption correction using spherical harmonics,
 implemented in SCALE3 ABSPACK scaling algorithm.
;
_exptl_crystal_colour pink
_exptl_crystal_density_diffrn 1.387
_exptl_crystal_description fragment
_exptl_crystal_F_000 672
_exptl_crystal_size_max 0.316
_exptl_crystal_size_mid 0.280
_exptl_crystal_size_min 0.251
_refine_diff_density_max 0.163
_refine_diff_density_min -0.124
_refine_diff_density_rms 0.033
_refine_ls_extinction_method none
_refine_ls_goodness_of_fit_ref 1.038
_refine_ls_hydrogen_treatment refall
_refine_ls_matrix_type full
_refine_ls_number_parameters 273
_refine_ls_number_reflns 2980
_refine_ls_number_restraints 0
_refine_ls_restrained_S_all 1.038
_refine_ls_R_factor_all 0.0479
_refine_ls_R_factor_gt 0.0413
_refine_ls_shift/su_max 0.000
_refine_ls_shift/su_mean 0.000
_refine_ls_structure_factor_coef Fsqd
_refine_ls_weighting_details 'w=1/[\s^2^(Fo^2^)+(0.0756P)^2^+0.2187P] where P=(Fo^2^+2Fc^2^)/3'
_refine_ls_weighting_scheme calc
_refine_ls_wR_factor_gt 0.1189
_refine_ls_wR_factor_ref 0.1287
_reflns_Friedel_coverage 0.000
_reflns_number_gt 2581
_reflns_number_total 2980
_reflns_threshold_expression 'I > 2\s(I)'
_cod_data_source_file jo9b00690_si_002.cif
_cod_data_source_block shelx
_cod_original_cell_volume 1543.02(5)
_cod_original_sg_symbol_H-M 'P 21/c'
_cod_database_code 4034620
_shelx_shelxl_version_number 2014/7
_shelx_space_group_comment
;
The symmetry employed for this shelxl refinement is uniquely defined
by the following loop, which should always be used as a source of
symmetry information in preference to the above space-group names.
They are only intended as comments.
;
_shelx_estimated_absorpt_t_min 0.780
_shelx_estimated_absorpt_t_max 0.819

loop_
_space_group_symop_operation_xyz
'x, y, z'
'-x, y+1/2, -z+1/2'
'-x, -y, -z'
'x, -y-1/2, z-1/2'

loop_
_atom_site_label
_atom_site_type_symbol
_atom_site_fract_x
_atom_site_fract_y
_atom_site_fract_z
_atom_site_U_iso_or_equiv
_atom_site_adp_type
_atom_site_occupancy
_atom_site_site_symmetry_order
_atom_site_calc_flag
C11 C 0.37945(16) 0.88804(12) 0.49981(8) 0.0448(3) Uani 1 1 d
C12 C 0.38620(17) 0.91059(13) 0.58743(8) 0.0481(3) Uani 1 1 d
C13 C 0.48712(18) 0.80977(14) 0.62839(9) 0.0517(3) Uani 1 1 d
C14 C 0.5360(3) 0.7811(2) 0.70657(12) 0.0739(5) Uani 1 1 d
C15 C 0.6304(3) 0.6748(3) 0.72625(16) 0.0938(8) Uani 1 1 d
C16 C 0.6742(3) 0.6028(2) 0.66958(19) 0.0921(8) Uani 1 1 d
C17 C 0.6271(2) 0.63103(16) 0.59060(15) 0.0716(5) Uani 1 1 d
C18 C 0.53181(17) 0.73557(13) 0.57141(10) 0.0506(3) Uani 1 1 d
C19 C 0.4879(2) 0.7294(2) 0.42384(12) 0.0681(5) Uani 1 1 d
N1 N 0.46704(14) 0.78380(11) 0.49628(7) 0.0490(3) Uani 1 1 d
O11 O 0.30774(14) 0.95186(11) 0.44549(6) 0.0595(3) Uani 1 1 d
O12 O 0.31623(17) 0.99496(12) 0.61062(8) 0.0706(4) Uani 1 1 d
H14 H 0.502(3) 0.833(3) 0.7474(16) 0.102(8) Uiso 1 1 d
H15 H 0.658(4) 0.653(3) 0.7773(18) 0.107(9) Uiso 1 1 d
H16 H 0.742(4) 0.526(3) 0.6794(18) 0.122(10) Uiso 1 1 d
H17 H 0.661(3) 0.577(2) 0.5519(15) 0.097(8) Uiso 1 1 d
H19A H 0.422(4) 0.651(3) 0.4188(17) 0.106(9) Uiso 1 1 d
H19B H 0.462(5) 0.789(3) 0.376(2) 0.163(15) Uiso 1 1 d
H19C H 0.596(4) 0.700(3) 0.4309(17) 0.110(9) Uiso 1 1 d
C21 C 0.12081(18) 0.62647(14) 0.53216(9) 0.0516(3) Uani 1 1 d
C22 C 0.18850(18) 0.56322(13) 0.61227(10) 0.0531(3) Uani 1 1 d
C23 C 0.13817(16) 0.64347(13) 0.66917(9) 0.0466(3) Uani 1 1 d
C24 C 0.1643(2) 0.63670(16) 0.74938(10) 0.0589(4) Uani 1 1 d
C25 C 0.0988(2) 0.72869(19) 0.78786(10) 0.0674(5) Uani 1 1 d
C26 C 0.0112(2) 0.82520(18) 0.74615(11) 0.0670(4) Uani 1 1 d
C27 C -0.0151(2) 0.83457(14) 0.66549(10) 0.0561(4) Uani 1 1 d
C28 C 0.04974(16) 0.74141(12) 0.62783(8) 0.0437(3) Uani 1 1 d
C29 C -0.0515(2) 0.81230(18) 0.48786(11) 0.0623(4) Uani 1 1 d
N2 N 0.04059(15) 0.72986(11) 0.54723(7) 0.0492(3) Uani 1 1 d
O21 O 0.13703(18) 0.59092(13) 0.46890(8) 0.0717(4) Uani 1 1 d
O22 O 0.26427(18) 0.46749(12) 0.62048(9) 0.0793(4) Uani 1 1 d
H24 H 0.232(3) 0.572(2) 0.7793(13) 0.081(6) Uiso 1 1 d
H25 H 0.118(3) 0.728(2) 0.8437(17) 0.100(8) Uiso 1 1 d
H26 H -0.034(3) 0.893(2) 0.7760(14) 0.092(7) Uiso 1 1 d
H27 H -0.080(3) 0.900(2) 0.6374(12) 0.073(6) Uiso 1 1 d
H29A H -0.084(3) 0.767(2) 0.4390(16) 0.094(8) Uiso 1 1 d
H29B H 0.013(3) 0.881(2) 0.4796(15) 0.094(8) Uiso 1 1 d
H29C H -0.159(3) 0.837(2) 0.5029(14) 0.085(7) Uiso 1 1 d

loop_
_atom_site_aniso_label
_atom_site_aniso_U_11
_atom_site_aniso_U_22
_atom_site_aniso_U_33
_atom_site_aniso_U_23
_atom_site_aniso_U_13
_atom_site_aniso_U_12
C11 0.0451(6) 0.0377(6) 0.0512(7) -0.0034(5) 0.0104(5) -0.0017(5)
C12 0.0524(7) 0.0428(7) 0.0507(7) -0.0039(5) 0.0150(6) -0.0012(5)
C13 0.0497(7) 0.0511(8) 0.0543(8) 0.0073(6) 0.0120(6) -0.0047(6)
C14 0.0701(10) 0.0899(14) 0.0606(10) 0.0218(9) 0.0127(8) -0.0080(9)
C15 0.0757(12) 0.1055(18) 0.0887(15) 0.0515(15) -0.0051(11) -0.0114(12)
C16 0.0626(10) 0.0638(12) 0.139(2) 0.0420(14) -0.0004(12) 0.0034(9)
C17 0.0526(8) 0.0448(8) 0.1128(16) 0.0100(9) 0.0099(9) 0.0040(6)
C18 0.0416(6) 0.0386(7) 0.0706(9) 0.0031(6) 0.0111(6) -0.0037(5)
C19 0.0669(10) 0.0684(11) 0.0715(11) -0.0267(9) 0.0213(8) 0.0008(8)
N1 0.0506(6) 0.0409(6) 0.0557(7) -0.0083(5) 0.0127(5) 0.0004(5)
O11 0.0656(6) 0.0553(6) 0.0537(6) 0.0044(5) 0.0059(5) 0.0060(5)
O12 0.0856(8) 0.0620(7) 0.0670(7) -0.0127(6) 0.0234(6) 0.0157(6)
C21 0.0531(7) 0.0473(8) 0.0592(8) -0.0060(6) 0.0233(6) -0.0010(6)
C22 0.0512(7) 0.0411(7) 0.0701(9) -0.0006(6) 0.0199(6) 0.0042(6)
C23 0.0445(6) 0.0399(7) 0.0564(8) 0.0006(5) 0.0134(6) -0.0011(5)
C24 0.0570(8) 0.0616(9) 0.0562(8) 0.0072(7) 0.0088(7) -0.0031(7)
C25 0.0718(10) 0.0791(12) 0.0519(9) -0.0075(8) 0.0154(7) -0.0047(8)
C26 0.0731(10) 0.0667(10) 0.0652(10) -0.0191(8) 0.0242(8) 0.0016(8)
C27 0.0595(8) 0.0446(8) 0.0667(9) -0.0048(6) 0.0194(7) 0.0062(6)
C28 0.0440(6) 0.0383(6) 0.0500(7) -0.0019(5) 0.0135(5) -0.0014(5)
C29 0.0609(9) 0.0650(10) 0.0601(9) 0.0136(8) 0.0119(7) 0.0069(8)
N2 0.0541(6) 0.0451(6) 0.0500(6) 0.0025(5) 0.0150(5) 0.0050(5)
O21 0.0838(8) 0.0743(8) 0.0660(7) -0.0130(6) 0.0358(6) 0.0011(6)
O22 0.0859(9) 0.0542(7) 0.1005(10) 0.0020(6) 0.0271(7) 0.0279(6)

loop_
_atom_type_symbol
_atom_type_description
_atom_type_scat_dispersion_real
_atom_type_scat_dispersion_imag
_atom_type_scat_source
C C 0.0181 0.0091 'International Tables Vol C Tables 4.2.6.8 and 6.1.1.4'
H H 0.0000 0.0000 'International Tables Vol C Tables 4.2.6.8 and 6.1.1.4'
N N 0.0311 0.0180 'International Tables Vol C Tables 4.2.6.8 and 6.1.1.4'
O O 0.0492 0.0322 'International Tables Vol C Tables 4.2.6.8 and 6.1.1.4'

loop_
_geom_angle_atom_site_label_1
_geom_angle_atom_site_label_2
_geom_angle_atom_site_label_3
_geom_angle
O11 C11 N1 127.45(14)
O11 C11 C12 126.29(13)
N1 C11 C12 106.26(12)
O12 C12 C13 131.75(15)
O12 C12 C11 123.18(14)
C13 C12 C11 105.05(12)
C14 C13 C18 121.41(17)
C14 C13 C12 131.71(17)
C18 C13 C12 106.87(13)
C13 C14 C15 117.1(2)
C16 C15 C14 120.9(2)
C15 C16 C17 122.63(19)
C18 C17 C16 116.1(2)
C17 C18 C13 121.77(17)
C17 C18 N1 127.48(17)
C13 C18 N1 110.74(13)
C11 N1 C18 111.06(12)
C11 N1 C19 123.58(14)
C18 N1 C19 125.36(14)
O21 C21 N2 127.03(16)
O21 C21 C22 126.93(14)
N2 C21 C22 106.04(12)
O22 C22 C23 130.86(17)
O22 C22 C21 123.96(15)
C23 C22 C21 105.17(12)
C24 C23 C28 120.97(14)
C24 C23 C22 132.02(14)
C28 C23 C22 107.02(13)
C25 C24 C23 118.42(16)
C26 C25 C24 120.02(16)
C25 C26 C27 122.54(16)
C28 C27 C26 116.75(15)
C27 C28 C23 121.30(14)
C27 C28 N2 127.68(13)
C23 C28 N2 111.02(12)
C21 N2 C28 110.75(12)
C21 N2 C29 124.45(14)
C28 N2 C29 124.67(13)

loop_
_geom_bond_atom_site_label_1
_geom_bond_atom_site_label_2
_geom_bond_distance
C11 O11 1.2186(18)
C11 N1 1.3507(18)
C11 C12 1.5509(19)
C12 O12 1.2025(18)
C12 C13 1.461(2)
C13 C14 1.379(2)
C13 C18 1.400(2)
C14 C15 1.389(4)
C15 C16 1.379(4)
C16 C17 1.390(4)
C17 C18 1.377(2)
C18 N1 1.409(2)
C19 N1 1.451(2)
C21 O21 1.2150(19)
C21 N2 1.3584(19)
C21 C22 1.553(2)
C22 O22 1.2027(19)
C22 C23 1.458(2)
C23 C24 1.381(2)
C23 C28 1.3949(19)
C24 C25 1.383(3)
C25 C26 1.383(3)
C26 C27 1.391(3)
C27 C28 1.382(2)
C28 N2 1.4098(19)
C29 N2 1.452(2)

loop_
_geom_hbond_atom_site_label_D
_geom_hbond_atom_site_label_H
_geom_hbond_atom_site_label_A
_geom_hbond_distance_DH
_geom_hbond_distance_HA
_geom_hbond_distance_DA
_geom_hbond_angle_DHA
_geom_hbond_site_symmetry_A
C17 H17 O21 0.99(3) 2.55(3) 3.414(2) 145(2) 3_666
C19 H19C O22 0.94(3) 2.43(3) 3.183(2) 137(2) 3_666
C27 H27 O11 0.96(2) 2.65(2) 3.592(2) 168.6(18) 3_576
